data_4107507
loop_
_publ_author_name
'Darren H. Brouwer'
'Gary D. Enright'

_publ_section_title
;
 Probing Local Structure in Zeolite Frameworks: Ultrahigh-Field NMR
 Measurements and Accurate First-Principles Calculations of Zeolite 29Si
 Magnetic Shielding Tensors
;
_journal_name_full 'Journal of the American Chemical Society'
_journal_page_first 3095
_journal_page_last 3105
_journal_paper_doi 10.1021/ja077430a
_journal_volume 130
_journal_year 2008
_chemical_formula_sum 'C40 H60 N4 O128 Si64'
_chemical_formula_weight 4442.68
_chemical_name_systematic
; 
 ? 
;
_space_group_IT_number 141
_symmetry_cell_setting tetragonal
_symmetry_space_group_name_Hall '-I 4bd 2'
_symmetry_space_group_name_H-M 'I 41/a m d :2'
_atom_sites_solution_hydrogens geom
_atom_sites_solution_primary direct
_atom_sites_solution_secondary difmap
_audit_creation_method SHELXL-97
_cell_angle_alpha 90.00
_cell_angle_beta 90.00
_cell_angle_gamma 90.00
_cell_formula_units_Z 1
_cell_length_a 10.23160(10)
_cell_length_b 10.23160(10)
_cell_length_c 34.3642(6)
_cell_measurement_reflns_used 9225
_cell_measurement_temperature 296(2)
_cell_measurement_theta_max 39.391
_cell_measurement_theta_min 2.169
_cell_volume 3597.44(8)
_computing_cell_refinement 'SAINT (Bruker, 2006)'
_computing_data_collection 'APEX2 (Bruker, 2006)'
_computing_data_reduction 'SAINT (Bruker, 2006)'
_computing_structure_refinement 'SHELXL-97 (Sheldrick, 1997)'
_computing_structure_solution 'SHELXS-97 (Sheldrick, 1990)'
_diffrn_ambient_temperature 296(2)
_diffrn_measured_fraction_theta_full 0.994
_diffrn_measured_fraction_theta_max 0.994
_diffrn_measurement_device_type 'Bruker Kappa APEXII CCD'
_diffrn_measurement_method ' \f & \w scans'
_diffrn_radiation_monochromator graphite
_diffrn_radiation_source 'fine-focus sealed tube'
_diffrn_radiation_type MoK\a
_diffrn_radiation_wavelength 0.71073
_diffrn_reflns_av_R_equivalents 0.0422
_diffrn_reflns_av_sigmaI/netI 0.0182
_diffrn_reflns_limit_h_max 16
_diffrn_reflns_limit_h_min -18
_diffrn_reflns_limit_k_max 15
_diffrn_reflns_limit_k_min -18
_diffrn_reflns_limit_l_max 62
_diffrn_reflns_limit_l_min -62
_diffrn_reflns_number 37855
_diffrn_reflns_theta_full 40.22
_diffrn_reflns_theta_max 40.22
_diffrn_reflns_theta_min 2.08
_diffrn_standards_number 0
_exptl_absorpt_coefficient_mu 0.683
_exptl_absorpt_correction_T_max 0.9474
_exptl_absorpt_correction_T_min 0.9348
_exptl_absorpt_correction_type multi-scan
_exptl_absorpt_process_details SADABS
_exptl_crystal_colour colorless
_exptl_crystal_density_diffrn 2.051
_exptl_crystal_description block
_exptl_crystal_F_000 2248
_exptl_crystal_size_max 0.10
_exptl_crystal_size_mid 0.10
_exptl_crystal_size_min 0.08
_refine_diff_density_max 0.528
_refine_diff_density_min -0.432
_refine_diff_density_rms 0.081
_refine_ls_extinction_method none
_refine_ls_goodness_of_fit_ref 1.047
_refine_ls_hydrogen_treatment constr
_refine_ls_matrix_type full
_refine_ls_number_parameters 166
_refine_ls_number_reflns 3045
_refine_ls_number_restraints 178
_refine_ls_restrained_S_all 1.031
_refine_ls_R_factor_all 0.0346
_refine_ls_R_factor_gt 0.0271
_refine_ls_shift/su_max 0.000
_refine_ls_shift/su_mean 0.000
_refine_ls_structure_factor_coef Fsqd
_refine_ls_weighting_details 'calc w=1/[\s^2^(Fo^2^)+(0.0406P)^2^+1.6562P] where P=(Fo^2^+2Fc^2^)/3'
_refine_ls_weighting_scheme calc
_refine_ls_wR_factor_gt 0.0703
_refine_ls_wR_factor_ref 0.0740
_reflns_number_gt 2594
_reflns_number_total 3045
_reflns_threshold_expression >2sigma(I)
_cod_data_source_file ja077430a-file003.cif
_cod_data_source_block db10_0m
_cod_original_sg_symbol_H-M 'I 41/a m d'
_cod_database_code 4107507

loop_
_symmetry_equiv_pos_as_xyz
'x, y, z'
'-x+1/2, -y, z+1/2'
'-y+1/4, x+3/4, z+1/4'
'y+1/4, -x+1/4, z+3/4'
'-x+1/2, y, -z+1/2'
'x, -y, -z'
'y+1/4, x+3/4, -z+1/4'
'-y+1/4, -x+1/4, -z+3/4'
'x+1/2, y+1/2, z+1/2'
'-x+1, -y+1/2, z+1'
'-y+3/4, x+5/4, z+3/4'
'y+3/4, -x+3/4, z+5/4'
'-x+1, y+1/2, -z+1'
'x+1/2, -y+1/2, -z+1/2'
'y+3/4, x+5/4, -z+3/4'
'-y+3/4, -x+3/4, -z+5/4'
'-x, -y, -z'
'x-1/2, y, -z-1/2'
'y-1/4, -x-3/4, -z-1/4'
'-y-1/4, x-1/4, -z-3/4'
'x-1/2, -y, z-1/2'
'-x, y, z'
'-y-1/4, -x-3/4, z-1/4'
'y-1/4, x-1/4, z-3/4'
'-x+1/2, -y+1/2, -z+1/2'
'x, y+1/2, -z'
'y+1/4, -x-1/4, -z+1/4'
'-y+1/4, x+1/4, -z-1/4'
'x, -y+1/2, z'
'-x+1/2, y+1/2, z+1/2'
'-y+1/4, -x-1/4, z+1/4'
'y+1/4, x+1/4, z-1/4'

loop_
_atom_site_label
_atom_site_type_symbol
_atom_site_fract_x
_atom_site_fract_y
_atom_site_fract_z
_atom_site_U_iso_or_equiv
_atom_site_adp_type
_atom_site_occupancy
_atom_site_symmetry_multiplicity
_atom_site_calc_flag
_atom_site_refinement_flags
_atom_site_disorder_assembly
_atom_site_disorder_group
Si1 Si 0.28573(2) 0.2500 0.118256(7) 0.00917(4) Uani 1 2 d S . 1
Si2 Si 0.28165(3) 0.5000 0.0000 0.01058(5) Uani 1 2 d S . 1
Si3 Si 0.15338(2) 0.2500 0.034650(7) 0.00879(4) Uani 1 2 d S . 1
Si4 Si 0.15104(3) 0.2500 0.195505(7) 0.01008(5) Uani 1 2 d S . 1
O1 O 0.0000 0.2500 0.20671(3) 0.0273(3) Uani 1 4 d S . 1
O2 O 0.21929(7) 0.12200(7) 0.213041(18) 0.02624(13) Uani 1 1 d . . 1
O3 O 0.22849(8) 0.2500 0.07528(2) 0.01921(15) Uani 1 2 d S . 1
O4 O 0.16752(7) 0.2500 0.149086(19) 0.01558(13) Uani 1 2 d S . 1
O5 O 0.0000 0.2500 0.04234(4) 0.0217(2) Uani 1 4 d S . 1
O6 O 0.19133(6) 0.37745(6) 0.010069(17) 0.02095(11) Uani 1 1 d . . 1
O7 O 0.37206(8) 0.37794(8) 0.1250 0.02625(18) Uani 1 2 d S . 1
N1 N 0.0336(11) 0.5150(12) 0.0871(3) 0.092(3) Uani 0.13 1 d PDU A -3
C1 C 0.0157(10) 0.6372(9) 0.1069(3) 0.0848(16) Uani 0.13 1 d PDU A -3
C2 C -0.1249(10) 0.6835(10) 0.1018(4) 0.087(2) Uani 0.13 1 d PDU A -3
H2A H -0.1848 0.6197 0.1126 0.104 Uiso 0.13 1 calc PR A -3
H2B H -0.1447 0.6939 0.0743 0.104 Uiso 0.13 1 calc PR A -3
C3 C 0.1060(11) 0.7388(9) 0.0881(3) 0.0841(19) Uani 0.13 1 d PDU A -3
H3A H 0.0805 0.7525 0.0612 0.101 Uiso 0.25 2 calc SPR A -3
H3B H 0.1953 0.7073 0.0884 0.101 Uiso 0.13 1 calc PR A -3
C4 C 0.0456(14) 0.6163(10) 0.1501(3) 0.085(2) Uani 0.13 1 d PDU A -3
H4A H -0.0151 0.5535 0.1611 0.103 Uiso 0.13 1 calc PR A -3
H4B H 0.1336 0.5826 0.1532 0.103 Uiso 0.13 1 calc PR A -3
C5 C -0.1403(10) 0.8157(10) 0.1231(3) 0.0875(18) Uani 0.13 1 d PDU A -3
H5 H -0.2301 0.8478 0.1204 0.105 Uiso 0.13 1 calc PR A -3
C6 C 0.0971(11) 0.8687(10) 0.1106(3) 0.0835(18) Uani 0.13 1 d PDU A -3
H6 H 0.1573 0.9332 0.0995 0.100 Uiso 0.13 1 calc PR A -3
C7 C 0.0324(9) 0.7475(11) 0.1710(3) 0.0859(17) Uani 0.25 2 d SPDU A -3
H7 H 0.0515 0.7364 0.1988 0.103 Uiso 0.13 1 calc PR A -3
C8 C -0.0439(10) 0.9166(11) 0.1073(4) 0.086(2) Uani 0.13 1 d PDU A -3
H8A H -0.0534 0.9975 0.1218 0.103 Uiso 0.13 1 calc PR A -3
H8B H -0.0640 0.9346 0.0803 0.103 Uiso 0.13 1 calc PR A -3
C9 C 0.1284(13) 0.8453(14) 0.1531(3) 0.085(2) Uani 0.13 1 d PDU A -3
H9A H 0.1236 0.9274 0.1672 0.102 Uiso 0.13 1 calc PR A -3
H9B H 0.2168 0.8119 0.1555 0.102 Uiso 0.13 1 calc PR A -3
C10 C -0.1070(11) 0.7950(15) 0.1658(3) 0.087(2) Uani 0.13 1 d PDU A -3
H10A H -0.1184 0.8766 0.1798 0.105 Uiso 0.13 1 calc PR A -3
H10B H -0.1666 0.7314 0.1769 0.105 Uiso 0.13 1 calc PR A -3

loop_
_atom_site_aniso_label
_atom_site_aniso_U_11
_atom_site_aniso_U_22
_atom_site_aniso_U_33
_atom_site_aniso_U_23
_atom_site_aniso_U_13
_atom_site_aniso_U_12
Si1 0.00833(9) 0.01101(10) 0.00818(8) 0.000 -0.00078(7) 0.000
Si2 0.01051(10) 0.01034(10) 0.01090(9) 0.00190(7) 0.000 0.000
Si3 0.00831(9) 0.00896(9) 0.00909(8) 0.000 -0.00100(7) 0.000
Si4 0.00826(9) 0.01381(10) 0.00816(8) 0.000 -0.00029(7) 0.000
O1 0.0081(4) 0.0597(9) 0.0141(4) 0.000 0.000 0.000
O2 0.0345(3) 0.0246(3) 0.0197(2) 0.0092(2) 0.0035(2) 0.0131(2)
O3 0.0189(3) 0.0296(4) 0.0091(2) 0.000 -0.0041(2) 0.000
O4 0.0129(3) 0.0249(3) 0.0089(2) 0.000 0.0016(2) 0.000
O5 0.0078(4) 0.0289(6) 0.0285(5) 0.000 0.000 0.000
O6 0.0253(3) 0.0159(2) 0.0216(2) 0.00784(18) -0.0056(2) -0.0086(2)
O7 0.0249(2) 0.0249(2) 0.0290(4) -0.00254(19) -0.00254(19) -0.0154(3)
N1 0.092(4) 0.088(4) 0.096(4) -0.006(3) 0.000(3) -0.001(3)
C1 0.086(3) 0.083(2) 0.085(2) -0.004(2) 0.002(2) 0.000(2)
C2 0.084(3) 0.089(3) 0.088(3) -0.004(3) -0.002(3) -0.001(3)
C3 0.085(3) 0.084(3) 0.083(3) -0.001(3) 0.010(3) 0.000(3)
C4 0.088(3) 0.084(3) 0.085(3) 0.002(3) 0.001(3) 0.002(3)
C5 0.085(3) 0.091(3) 0.086(3) -0.001(2) 0.000(3) 0.004(3)
C6 0.085(3) 0.082(3) 0.083(3) 0.001(3) 0.005(2) 0.000(2)
C7 0.087(3) 0.090(3) 0.081(3) 0.001(3) -0.004(2) 0.001(3)
C8 0.087(3) 0.086(3) 0.084(3) 0.002(3) 0.002(3) 0.001(3)
C9 0.086(3) 0.086(3) 0.084(3) 0.001(3) -0.002(3) 0.000(3)
C10 0.087(3) 0.091(3) 0.083(3) 0.001(3) 0.000(3) 0.003(3)

loop_
_atom_type_symbol
_atom_type_description
_atom_type_scat_dispersion_real
_atom_type_scat_dispersion_imag
_atom_type_scat_source
C C 0.0033 0.0016 'International Tables Vol C Tables 4.2.6.8 and 6.1.1.4'
H H 0.0000 0.0000 'International Tables Vol C Tables 4.2.6.8 and 6.1.1.4'
N N 0.0061 0.0033 'International Tables Vol C Tables 4.2.6.8 and 6.1.1.4'
O O 0.0106 0.0060 'International Tables Vol C Tables 4.2.6.8 and 6.1.1.4'
Si Si 0.0817 0.0704 'International Tables Vol C Tables 4.2.6.8 and 6.1.1.4'

loop_
_geom_angle_atom_site_label_1
_geom_angle_atom_site_label_2
_geom_angle_atom_site_label_3
_geom_angle
_geom_angle_site_symmetry_1
_geom_angle_site_symmetry_3
O3 Si1 O7 109.81(2) . .
O3 Si1 O7 109.81(2) . 20_656
O7 Si1 O7 110.20(8) . 20_656
O3 Si1 O4 109.59(4) . .
O7 Si1 O4 108.70(3) . .
O7 Si1 O4 108.70(3) 20_656 .
O6 Si2 O6 109.21(5) 6_565 .
O6 Si2 O2 110.61(4) 6_565 27_565
O6 Si2 O2 108.45(3) . 27_565
O6 Si2 O2 108.45(3) 6_565 32
O6 Si2 O2 110.61(4) . 32
O2 Si2 O2 109.51(5) 27_565 32
O5 Si3 O3 109.27(6) . .
O5 Si3 O6 109.07(4) . .
O3 Si3 O6 110.19(3) . .
O5 Si3 O6 109.07(4) . 29
O3 Si3 O6 110.19(3) . 29
O6 Si3 O6 109.03(5) . 29
O1 Si4 O2 109.40(3) . 29
O1 Si4 O2 109.40(3) . .
O2 Si4 O2 109.69(6) 29 .
O1 Si4 O4 110.02(5) . .
O2 Si4 O4 109.17(3) 29 .
O2 Si4 O4 109.17(3) . .
Si4 O1 Si4 152.03(8) 10_454 .
Si4 O2 Si2 148.82(5) . 20_656
Si1 O3 Si3 172.80(6) . .
Si4 O4 Si1 137.25(5) . .
Si3 O5 Si3 160.88(9) 10_454 .
Si2 O6 Si3 153.47(4) . .
Si1 O7 Si1 158.25(8) 27_565 .
N1 C1 C3 108.4(6) . .
N1 C1 C4 108.2(6) . .
C3 C1 C4 112.5(9) . .
N1 C1 C2 109.7(6) . .
C3 C1 C2 108.0(8) . .
C4 C1 C2 110.0(9) . .
C1 C2 C5 108.3(8) . .
C1 C2 H2A 110.0 . .
C5 C2 H2A 110.0 . .
C1 C2 H2B 110.0 . .
C5 C2 H2B 110.0 . .
H2A C2 H2B 108.4 . .
C1 C3 C6 109.9(7) . .
C1 C3 H3A 109.7 . .
C6 C3 H3A 109.7 . .
C1 C3 H3B 109.7 . .
C6 C3 H3B 109.7 . .
H3A C3 H3B 108.2 . .
C7 C4 C1 108.4(7) . .
C7 C4 H4A 110.0 . .
C1 C4 H4A 110.0 . .
C7 C4 H4B 110.0 . .
C1 C4 H4B 110.0 . .
H4A C4 H4B 108.4 . .
C10 C5 C8 106.9(9) . .
C10 C5 C2 108.2(9) . .
C8 C5 C2 111.0(9) . .
C10 C5 H5 110.2 . .
C8 C5 H5 110.2 . .
C2 C5 H5 110.2 . .
C9 C6 C8 108.7(9) . .
C9 C6 C3 109.6(8) . .
C8 C6 C3 107.2(9) . .
C9 C6 H6 110.4 . .
C8 C6 H6 110.4 . .
C3 C6 H6 110.4 . .
C10 C7 C9 110.3(9) . .
C10 C7 C4 108.0(8) . .
C9 C7 C4 109.2(8) . .
C10 C7 H7 109.8 . .
C9 C7 H7 109.8 . .
C4 C7 H7 109.8 . .
C5 C8 C6 111.5(8) . .
C5 C8 H8A 109.3 . .
C6 C8 H8A 109.3 . .
C5 C8 H8B 109.3 . .
C6 C8 H8B 109.3 . .
H8A C8 H8B 108.0 . .
C6 C9 C7 110.8(8) . .
C6 C9 H9A 109.5 . .
C7 C9 H9A 109.5 . .
C6 C9 H9B 109.5 . .
C7 C9 H9B 109.5 . .
H9A C9 H9B 108.1 . .
C7 C10 C5 111.6(8) . .
C7 C10 H10A 109.3 . .
C5 C10 H10A 109.3 . .
C7 C10 H10B 109.3 . .
C5 C10 H10B 109.3 . .
H10A C10 H10B 108.0 . .

loop_
_geom_bond_atom_site_label_1
_geom_bond_atom_site_label_2
_geom_bond_distance
_geom_bond_site_symmetry_2
Si1 O3 1.5887(7) .
Si1 O7 1.5961(3) .
Si1 O7 1.5961(3) 20_656
Si1 O4 1.6078(7) .
Si2 O6 1.5956(6) 6_565
Si2 O6 1.5956(6) .
Si2 O2 1.6020(6) 27_565
Si2 O2 1.6020(6) 32
Si3 O5 1.5914(3) .
Si3 O3 1.5938(7) .
Si3 O6 1.6015(6) .
Si3 O6 1.6015(6) 29
Si4 O1 1.5926(4) .
Si4 O2 1.6018(6) 29
Si4 O2 1.6018(6) .
Si4 O4 1.6041(7) .
O1 Si4 1.5926(4) 10_454
O2 Si2 1.6020(6) 20_656
O5 Si3 1.5914(3) 10_454
O7 Si1 1.5961(3) 27_565
N1 C1 1.435(13) .
C1 C3 1.533(8) .
C1 C4 1.533(8) .
C1 C2 1.525(9) .
C2 C5 1.545(9) .
C2 H2A 0.9700 .
C2 H2B 0.9700 .
C3 C6 1.539(9) .
C3 H3A 0.9700 .
C3 H3B 0.9700 .
C4 C7 1.528(9) .
C4 H4A 0.9700 .
C4 H4B 0.9700 .
C5 C10 1.523(9) .
C5 C8 1.527(9) .
C5 H5 0.9800 .
C6 C9 1.516(9) .
C6 C8 1.528(9) .
C6 H6 0.9800 .
C7 C10 1.517(9) .
C7 C9 1.531(9) .
C7 H7 0.9800 .
C8 H8A 0.9700 .
C8 H8B 0.9700 .
C9 H9A 0.9700 .
C9 H9B 0.9700 .
C10 H10A 0.9700 .
C10 H10B 0.9700 .
